data_7250212
loop_
_publ_author_name
'Tsuchiya, Yuiho'
'Ohata, Misaki'
'Chisuga, Taichi'
'Nakano, Shogo'
'Ito, Suguru'

_publ_section_title
;
 Enantiopure and quasiracemic crystals of 7-substituted tryptophan
 derivatives: modulation of the molecular arrangement for functionalized
 crystals
;
_journal_issue 19
_journal_name_full CrystEngComm
_journal_page_first 3095
_journal_page_last 3101
_journal_paper_doi 10.1039/D5CE00099H
_journal_volume 27
_journal_year 2025
_chemical_absolute_configuration rm
_chemical_formula_moiety 'C10 H11 N3 O2'
_chemical_formula_sum 'C10 H11 N3 O2'
_chemical_formula_weight 205.22
_space_group_crystal_system tetragonal
_space_group_IT_number 79
_space_group_name_Hall 'I 4'
_space_group_name_H-M_alt 'I 4'
_atom_sites_solution_hydrogens geom
_atom_sites_solution_primary dual
_audit_creation_date 2024-12-18
_audit_creation_method
;
Olex2 1.5
(compiled 2024.01.12 svn.r2f8d729c for OlexSys, GUI svn.r6928)
;
_audit_update_record
;
2025-01-23 deposited with the CCDC.	2025-04-02 downloaded from the CCDC.
;
_cell_angle_alpha 90
_cell_angle_beta 90
_cell_angle_gamma 90
_cell_formula_units_Z 8
_cell_length_a 18.69560(8)
_cell_length_b 18.69560(8)
_cell_length_c 5.95062(4)
_cell_measurement_reflns_used 5593
_cell_measurement_temperature 223
_cell_measurement_theta_max 71.18
_cell_measurement_theta_min 4.73
_cell_volume 2079.893(19)
_computing_molecular_graphics 'Olex2 1.5 (Dolomanov et al., 2009)'
_computing_publication_material 'Olex2 1.5 (Dolomanov et al., 2009)'
_computing_structure_refinement 'SHELXL 2018/3 (Sheldrick, 2015)'
_computing_structure_solution 'SHELXT 2018/2 (Sheldrick, 2018)'
_diffrn_ambient_temperature 223
_diffrn_measured_fraction_theta_full 0.996
_diffrn_measured_fraction_theta_max 0.988
_diffrn_measurement_device_type 'Rigaku XtaLAB P200'
_diffrn_radiation_type CuK\a
_diffrn_radiation_wavelength 1.54184
_diffrn_reflns_av_R_equivalents 0.0206
_diffrn_reflns_av_unetI/netI 0.0220
_diffrn_reflns_Laue_measured_fraction_full 0.996
_diffrn_reflns_Laue_measured_fraction_max 0.988
_diffrn_reflns_limit_h_max 22
_diffrn_reflns_limit_h_min -16
_diffrn_reflns_limit_k_max 22
_diffrn_reflns_limit_k_min -17
_diffrn_reflns_limit_l_max 7
_diffrn_reflns_limit_l_min -6
_diffrn_reflns_number 6721
_diffrn_reflns_point_group_measured_fraction_full 0.984
_diffrn_reflns_point_group_measured_fraction_max 0.963
_diffrn_reflns_theta_full 67.684
_diffrn_reflns_theta_max 71.652
_diffrn_reflns_theta_min 4.731
_exptl_absorpt_coefficient_mu 0.782
_exptl_absorpt_correction_T_max 0.956
_exptl_absorpt_correction_T_min 0.546
_exptl_absorpt_correction_type multi-scan
_exptl_absorpt_process_details
;
CrysAlisPro 1.171.40.66a (Rigaku Oxford Diffraction, 2019)

Empirical absorption correction using spherical harmonics,

 implemented in SCALE3 ABSPACK scaling algorithm.
;
_exptl_crystal_colour colourless
_exptl_crystal_colour_primary colourless
_exptl_crystal_density_diffrn 1.311
_exptl_crystal_description needle
_exptl_crystal_F_000 864
_exptl_crystal_recrystallization_method 'Re-crystallisation from solvent: THF/H2O'
_exptl_crystal_size_max 0.6
_exptl_crystal_size_mid 0.1
_exptl_crystal_size_min 0.05
_refine_diff_density_max 0.119
_refine_diff_density_min -0.168
_refine_diff_density_rms 0.036
_refine_ls_abs_structure_details
;
 Flack x determined using 838 quotients [(I+)-(I-)]/[(I+)+(I-)]
 (Parsons, Flack and Wagner, Acta Cryst. B69 (2013) 249-259).
;
_refine_ls_abs_structure_Flack 0.10(8)
_refine_ls_extinction_method none
_refine_ls_goodness_of_fit_ref 1.089
_refine_ls_hydrogen_treatment constr
_refine_ls_matrix_type full
_refine_ls_number_parameters 137
_refine_ls_number_reflns 1974
_refine_ls_number_restraints 1
_refine_ls_restrained_S_all 1.089
_refine_ls_R_factor_all 0.0240
_refine_ls_R_factor_gt 0.0238
_refine_ls_shift/su_max 0.002
_refine_ls_shift/su_mean 0.000
_refine_ls_structure_factor_coef Fsqd
_refine_ls_weighting_details 'w=1/[\s^2^(Fo^2^)+(0.0352P)^2^+0.3361P] where P=(Fo^2^+2Fc^2^)/3'
_refine_ls_weighting_scheme calc
_refine_ls_wR_factor_gt 0.0618
_refine_ls_wR_factor_ref 0.0619
_reflns_Friedel_coverage 0.772
_reflns_Friedel_fraction_full 0.969
_reflns_Friedel_fraction_max 0.934
_reflns_number_gt 1942
_reflns_number_total 1974
_reflns_threshold_expression 'I > 2\s(I)'
_cod_data_source_file d5ce00099h2.cif
_cod_data_source_block tyh237_entry11_dry
_cod_depositor_comments 'Adding full bibliography for 7250211--7250214.cif.'
_cod_original_cell_volume 2079.89(2)
_cod_database_code 7250212
_shelx_shelxl_version_number 2018/3
_shelx_space_group_comment
;
The symmetry employed for this shelxl refinement is uniquely defined
by the following loop, which should always be used as a source of
symmetry information in preference to the above space-group names.
They are only intended as comments.
;
_shelx_estimated_absorpt_t_max 0.962
_shelx_estimated_absorpt_t_min 0.651
_olex2_refinement_description
;
1. Fixed Uiso
 At 1.2 times of:
  All C(H) groups, All C(H,H) groups, All N(H) groups, All N(H,H,H) groups
2.a Ternary CH refined with riding coordinates:
 C9(H9)
2.b Secondary CH2 refined with riding coordinates:
 C8(H8A,H8B)
2.c Aromatic/amide H refined with riding coordinates:
 N1(H1), C1(H1A), C4(H4), C6(H6), C5(H5)
2.d Idealised Me refined as rotating group:
 N3(H3A,H3B,H3C)
;
_smtbx_masks_void_probe_radius 1.2
_smtbx_masks_void_truncation_radius 1.2
_olex2_submission_special_instructions 'No special instructions were received'

loop_
_space_group_symop_operation_xyz
'x, y, z'
'-x, -y, z'
'-y, x, z'
'y, -x, z'
'x+1/2, y+1/2, z+1/2'
'-x+1/2, -y+1/2, z+1/2'
'-y+1/2, x+1/2, z+1/2'
'y+1/2, -x+1/2, z+1/2'

loop_
_atom_site_label
_atom_site_type_symbol
_atom_site_fract_x
_atom_site_fract_y
_atom_site_fract_z
_atom_site_U_iso_or_equiv
_atom_site_adp_type
_atom_site_occupancy
_atom_site_site_symmetry_order
_atom_site_calc_flag
_atom_site_refinement_flags_posn
_atom_site_refinement_flags_adp
_atom_site_refinement_flags_occupancy
_atom_site_disorder_assembly
_atom_site_disorder_group
O2 O 0.10061(6) 0.66655(5) 0.58659(19) 0.0305(3) Uani 1 1 d . . . . .
O1 O 0.11704(6) 0.55634(6) 0.71803(19) 0.0321(3) Uani 1 1 d . . . . .
N1 N 0.31713(7) 0.72175(7) 0.2898(2) 0.0302(3) Uani 1 1 d . . . . .
H1 H 0.333777 0.761796 0.236746 0.036 Uiso 1 1 calc R U . . .
N3 N 0.09068(6) 0.62469(6) 0.1566(2) 0.0245(3) Uani 1 1 d . . . . .
H3A H 0.102385 0.611176 0.016220 0.029 Uiso 1 1 calc R U . . .
H3B H 0.107854 0.668872 0.183095 0.029 Uiso 1 1 calc R U . . .
H3C H 0.042769 0.624944 0.171291 0.029 Uiso 1 1 calc R U . . .
N2 N 0.38519(7) 0.71577(8) 0.6320(3) 0.0337(3) Uani 1 1 d . . . . .
C10 C 0.11204(7) 0.60166(7) 0.5622(2) 0.0223(3) Uani 1 1 d . . . . .
C2 C 0.25127(7) 0.62122(8) 0.3179(3) 0.0255(3) Uani 1 1 d . . . . .
C3 C 0.29669(8) 0.62643(8) 0.5112(3) 0.0254(3) Uani 1 1 d . . . . .
C7 C 0.33723(8) 0.69011(8) 0.4864(3) 0.0266(3) Uani 1 1 d . . . . .
C1 C 0.26598(8) 0.67944(8) 0.1897(3) 0.0293(3) Uani 1 1 d . . . . .
H1A H 0.244136 0.689531 0.051026 0.035 Uiso 1 1 calc R U . . .
C8 C 0.20158(8) 0.55999(8) 0.2666(3) 0.0276(3) Uani 1 1 d . . . . .
H8A H 0.217510 0.518013 0.351531 0.033 Uiso 1 1 calc R U . . .
H8B H 0.205720 0.548407 0.106468 0.033 Uiso 1 1 calc R U . . .
C9 C 0.12216(7) 0.57358(7) 0.3209(3) 0.0230(3) Uani 1 1 d . . . . .
H9 H 0.096263 0.527591 0.307463 0.028 Uiso 1 1 calc R U . . .
C4 C 0.31103(8) 0.58434(8) 0.6974(3) 0.0312(3) Uani 1 1 d . . . . .
H4 H 0.286384 0.541221 0.721907 0.037 Uiso 1 1 calc R U . . .
C6 C 0.39693(9) 0.67327(10) 0.8101(3) 0.0371(4) Uani 1 1 d . . . . .
H6 H 0.430349 0.688592 0.917909 0.045 Uiso 1 1 calc R U . . .
C5 C 0.36281(9) 0.60787(10) 0.8459(3) 0.0374(4) Uani 1 1 d . . . . .
H5 H 0.375040 0.579772 0.971109 0.045 Uiso 1 1 calc R U . . .

loop_
_atom_site_aniso_label
_atom_site_aniso_U_11
_atom_site_aniso_U_22
_atom_site_aniso_U_33
_atom_site_aniso_U_23
_atom_site_aniso_U_13
_atom_site_aniso_U_12
O2 0.0381(6) 0.0243(5) 0.0290(6) -0.0063(5) -0.0003(5) 0.0000(4)
O1 0.0464(6) 0.0291(6) 0.0207(5) 0.0017(4) 0.0018(5) 0.0019(4)
N1 0.0353(7) 0.0241(6) 0.0312(8) 0.0039(5) 0.0063(5) -0.0020(5)
N3 0.0252(6) 0.0277(6) 0.0207(6) 0.0000(5) 0.0003(5) -0.0035(4)
N2 0.0303(7) 0.0360(7) 0.0348(8) -0.0060(6) 0.0043(5) -0.0049(5)
C10 0.0212(6) 0.0245(7) 0.0214(7) -0.0028(5) 0.0004(5) -0.0032(5)
C2 0.0229(7) 0.0261(7) 0.0276(8) -0.0003(6) 0.0045(6) 0.0019(5)
C3 0.0236(7) 0.0235(7) 0.0290(8) -0.0006(6) 0.0058(6) 0.0018(5)
C7 0.0244(7) 0.0248(7) 0.0307(8) 0.0003(6) 0.0070(6) 0.0010(5)
C1 0.0287(7) 0.0306(7) 0.0285(8) 0.0036(6) 0.0026(6) 0.0037(6)
C8 0.0280(7) 0.0260(7) 0.0286(8) -0.0058(6) 0.0029(6) 0.0009(5)
C9 0.0258(7) 0.0222(6) 0.0211(8) -0.0013(6) 0.0007(5) -0.0031(5)
C4 0.0319(8) 0.0294(7) 0.0322(9) 0.0053(6) 0.0031(7) 0.0007(5)
C6 0.0288(8) 0.0500(10) 0.0326(9) -0.0038(8) -0.0008(7) -0.0021(7)
C5 0.0368(9) 0.0439(9) 0.0316(9) 0.0056(7) 0.0005(7) 0.0046(7)

loop_
_atom_type_symbol
_atom_type_description
_atom_type_scat_dispersion_real
_atom_type_scat_dispersion_imag
_atom_type_scat_source
C C 0.0181 0.0091 'International Tables Vol C Tables 4.2.6.8 and 6.1.1.4'
H H 0.0000 0.0000 'International Tables Vol C Tables 4.2.6.8 and 6.1.1.4'
N N 0.0311 0.0180 'International Tables Vol C Tables 4.2.6.8 and 6.1.1.4'
O O 0.0492 0.0322 'International Tables Vol C Tables 4.2.6.8 and 6.1.1.4'

loop_
_geom_angle_atom_site_label_1
_geom_angle_atom_site_label_2
_geom_angle_atom_site_label_3
_geom_angle
_geom_angle_site_symmetry_1
_geom_angle_site_symmetry_3
_geom_angle_publ_flag
C7 N1 H1 125.9 . . ?
C7 N1 C1 108.25(12) . . ?
C1 N1 H1 125.9 . . ?
H3A N3 H3B 109.5 . . ?
H3A N3 H3C 109.5 . . ?
H3B N3 H3C 109.5 . . ?
C9 N3 H3A 109.5 . . ?
C9 N3 H3B 109.5 . . ?
C9 N3 H3C 109.5 . . ?
C7 N2 C6 114.16(14) . . ?
O2 C10 O1 125.79(14) . . ?
O2 C10 C9 117.61(13) . . ?
O1 C10 C9 116.60(12) . . ?
C3 C2 C8 125.47(14) . . ?
C1 C2 C3 106.05(13) . . ?
C1 C2 C8 128.37(15) . . ?
C7 C3 C2 106.85(13) . . ?
C4 C3 C2 135.89(14) . . ?
C4 C3 C7 117.17(15) . . ?
N1 C7 C3 107.83(14) . . ?
N2 C7 N1 125.84(14) . . ?
N2 C7 C3 126.31(15) . . ?
N1 C1 H1A 124.5 . . ?
C2 C1 N1 111.01(14) . . ?
C2 C1 H1A 124.5 . . ?
C2 C8 H8A 108.5 . . ?
C2 C8 H8B 108.5 . . ?
C2 C8 C9 115.26(12) . . ?
H8A C8 H8B 107.5 . . ?
C9 C8 H8A 108.5 . . ?
C9 C8 H8B 108.5 . . ?
N3 C9 C10 110.17(11) . . ?
N3 C9 C8 110.43(12) . . ?
N3 C9 H9 108.1 . . ?
C10 C9 C8 111.73(12) . . ?
C10 C9 H9 108.1 . . ?
C8 C9 H9 108.1 . . ?
C3 C4 H4 121.1 . . ?
C5 C4 C3 117.77(14) . . ?
C5 C4 H4 121.1 . . ?
N2 C6 H6 117.8 . . ?
N2 C6 C5 124.34(17) . . ?
C5 C6 H6 117.8 . . ?
C4 C5 C6 120.10(17) . . ?
C4 C5 H5 120.0 . . ?
C6 C5 H5 120.0 . . ?

loop_
_geom_bond_atom_site_label_1
_geom_bond_atom_site_label_2
_geom_bond_distance
_geom_bond_site_symmetry_2
_geom_bond_publ_flag
O2 C10 1.2402(18) . ?
O1 C10 1.2595(19) . ?
N1 H1 0.8700 . ?
N1 C7 1.364(2) . ?
N1 C1 1.377(2) . ?
N3 H3A 0.9000 . ?
N3 H3B 0.9000 . ?
N3 H3C 0.9000 . ?
N3 C9 1.4882(19) . ?
N2 C7 1.336(2) . ?
N2 C6 1.343(3) . ?
C10 C9 1.541(2) . ?
C2 C3 1.433(2) . ?
C2 C1 1.357(2) . ?
C2 C8 1.505(2) . ?
C3 C7 1.419(2) . ?
C3 C4 1.385(2) . ?
C1 H1A 0.9400 . ?
C8 H8A 0.9800 . ?
C8 H8B 0.9800 . ?
C8 C9 1.5406(19) . ?
C9 H9 0.9900 . ?
C4 H4 0.9400 . ?
C4 C5 1.383(3) . ?
C6 H6 0.9400 . ?
C6 C5 1.395(3) . ?
C5 H5 0.9400 . ?

loop_
_geom_torsion_atom_site_label_1
_geom_torsion_atom_site_label_2
_geom_torsion_atom_site_label_3
_geom_torsion_atom_site_label_4
_geom_torsion
_geom_torsion_site_symmetry_1
_geom_torsion_site_symmetry_2
_geom_torsion_site_symmetry_3
_geom_torsion_site_symmetry_4
_geom_torsion_publ_flag
O2 C10 C9 N3 -20.49(17) . . . . ?
O2 C10 C9 C8 102.65(14) . . . . ?
O1 C10 C9 N3 160.33(12) . . . . ?
O1 C10 C9 C8 -76.52(15) . . . . ?
N2 C6 C5 C4 -2.7(3) . . . . ?
C2 C3 C7 N1 0.31(15) . . . . ?
C2 C3 C7 N2 178.65(14) . . . . ?
C2 C3 C4 C5 176.98(16) . . . . ?
C2 C8 C9 N3 72.15(17) . . . . ?
C2 C8 C9 C10 -50.85(18) . . . . ?
C3 C2 C1 N1 -0.68(17) . . . . ?
C3 C2 C8 C9 101.25(17) . . . . ?
C3 C4 C5 C6 2.2(2) . . . . ?
C7 N1 C1 C2 0.90(17) . . . . ?
C7 N2 C6 C5 -0.2(2) . . . . ?
C7 C3 C4 C5 0.9(2) . . . . ?
C1 N1 C7 N2 -179.07(14) . . . . ?
C1 N1 C7 C3 -0.72(16) . . . . ?
C1 C2 C3 C7 0.22(16) . . . . ?
C1 C2 C3 C4 -176.17(17) . . . . ?
C1 C2 C8 C9 -83.2(2) . . . . ?
C8 C2 C3 C7 176.58(13) . . . . ?
C8 C2 C3 C4 0.2(3) . . . . ?
C8 C2 C1 N1 -176.90(14) . . . . ?
C4 C3 C7 N1 177.49(13) . . . . ?
C4 C3 C7 N2 -4.2(2) . . . . ?
C6 N2 C7 N1 -178.19(15) . . . . ?
C6 N2 C7 C3 3.8(2) . . . . ?

loop_
_smtbx_masks_void_nr
_smtbx_masks_void_average_x
_smtbx_masks_void_average_y
_smtbx_masks_void_average_z
_smtbx_masks_void_volume
_smtbx_masks_void_count_electrons
_smtbx_masks_void_content
1 0.000 0.000 -0.623 136.7 40.8 ?
2 0.500 0.500 -0.144 136.7 40.8 ?
